data_4303858
loop_
_publ_author_name
'Padmini Ramaswamy'
'Nayana N. Hegde'
'Ramanath Prabhu'
'V. M. Vidya'
'Ayan Datta'
'Srinivasan Natarajan'

_publ_section_title
;
Synthesis, Structure, and Transformation Studies in a Family of
Inorganic-Organic Hybrid Framework Structures Based on Indium
;
_journal_name_full 'Inorganic Chemistry'
_journal_page_first 11697
_journal_page_last 11711
_journal_paper_doi 10.1021/ic901744m
_journal_volume 48
_journal_year 2009
_chemical_formula_sum 'C4 H0 In N O10 P'
_chemical_formula_weight 367.84
_chemical_name_common indiumphosphateoxalate
_chemical_name_systematic
;
 ?
;
_space_group_IT_number 14
_symmetry_cell_setting monoclinic
_symmetry_space_group_name_Hall '-P 2ybc'
_symmetry_space_group_name_H-M 'P 1 21/c 1'
_atom_sites_solution_hydrogens none
_atom_sites_solution_primary direct
_atom_sites_solution_secondary difmap
_audit_creation_method SHELXL-97
_cell_angle_alpha 90.00
_cell_angle_beta 100.316(2)
_cell_angle_gamma 90.00
_cell_formula_units_Z 4
_cell_length_a 6.4726(7)
_cell_length_b 11.0804(11)
_cell_length_c 14.3110(15)
_cell_measurement_reflns_used 2369
_cell_measurement_temperature 293(2)
_cell_measurement_theta_max 27.99
_cell_measurement_theta_min 2.34
_cell_volume 1009.78(18)
_computing_cell_refinement SMART
_computing_data_collection SMART(Bruker,2000)
_computing_data_reduction SAINT(Bruker,2000)
_computing_molecular_graphics Ortep3forWindows(Farrugia,1997)andCAMERON
_computing_publication_material PLATON(Spek,1990)
_computing_structure_refinement 'SHELXL-97 (Sheldrick, 1997)'
_computing_structure_solution SIR92(Altomareetal.,1993)
_diffrn_ambient_temperature 293(2)
_diffrn_measured_fraction_theta_full 0.969
_diffrn_measured_fraction_theta_max 0.969
_diffrn_measurement_device_type BrukerSMARTCCDareadetector
_diffrn_measurement_method \fand\wscans
_diffrn_radiation_monochromator graphite
_diffrn_radiation_source 'fine-focus sealed tube'
_diffrn_radiation_type MoK\a
_diffrn_radiation_wavelength 0.71073
_diffrn_reflns_av_R_equivalents 0.0184
_diffrn_reflns_av_sigmaI/netI 0.0181
_diffrn_reflns_limit_h_max 7
_diffrn_reflns_limit_h_min -8
_diffrn_reflns_limit_k_max 14
_diffrn_reflns_limit_k_min -14
_diffrn_reflns_limit_l_max 18
_diffrn_reflns_limit_l_min -18
_diffrn_reflns_number 8650
_diffrn_reflns_theta_full 27.99
_diffrn_reflns_theta_max 27.99
_diffrn_reflns_theta_min 2.34
_exptl_absorpt_coefficient_mu 2.547
_exptl_absorpt_correction_T_max 0.8222
_exptl_absorpt_correction_T_min 0.5800
_exptl_absorpt_correction_type multi-scan
_exptl_absorpt_process_details (SADABS;Sheldrick,1996)
_exptl_crystal_colour colorless
_exptl_crystal_density_diffrn 2.420
_exptl_crystal_density_method 'not measured'
_exptl_crystal_description rodlike
_exptl_crystal_F_000 700
_exptl_crystal_size_max 0.24
_exptl_crystal_size_mid 0.12
_exptl_crystal_size_min 0.08
_refine_diff_density_max 1.120
_refine_diff_density_min -0.644
_refine_diff_density_rms 0.149
_refine_ls_extinction_method none
_refine_ls_goodness_of_fit_ref 1.114
_refine_ls_hydrogen_treatment none
_refine_ls_matrix_type full
_refine_ls_number_parameters 154
_refine_ls_number_reflns 2369
_refine_ls_number_restraints 0
_refine_ls_restrained_S_all 1.114
_refine_ls_R_factor_all 0.0307
_refine_ls_R_factor_gt 0.0280
_refine_ls_shift/su_max 0.000
_refine_ls_shift/su_mean 0.000
_refine_ls_structure_factor_coef Fsqd
_refine_ls_weighting_details 'calc w=1/[\s^2^(Fo^2^)+(0.0420P)^2^+2.8831P] where P=(Fo^2^+2Fc^2^)/3'
_refine_ls_weighting_scheme calc
_refine_ls_wR_factor_gt 0.0795
_refine_ls_wR_factor_ref 0.0811
_reflns_number_gt 2199
_reflns_number_total 2369
_reflns_threshold_expression >2sigma(I)
_cod_data_source_file ic901744m_si_003_4.cif
_cod_data_source_block compoundVIII
_cod_depositor_comments
;
The following automatic conversions were performed:
'_exptl_absorpt_correction_type' value 'Multi-scan' changed to
'multi-scan' according to
'/home/saulius/struct/CIF-dictionaries/cif_core.dic' dictionary named
'cif_core.dic' version 2.4.1 from 2010-06-29.

Automatic conversion script
Id: cif_fix_enum 1527 2010-12-29 10:47:43Z saulius 
;
_cod_database_code 4303858

loop_
_symmetry_equiv_pos_as_xyz
'x, y, z'
'-x, y+1/2, -z+1/2'
'-x, -y, -z'
'x, -y-1/2, z-1/2'

loop_
_atom_site_label
_atom_site_type_symbol
_atom_site_fract_x
_atom_site_fract_y
_atom_site_fract_z
_atom_site_U_iso_or_equiv
_atom_site_adp_type
_atom_site_occupancy
_atom_site_symmetry_multiplicity
_atom_site_calc_flag
_atom_site_refinement_flags
_atom_site_disorder_assembly
_atom_site_disorder_group
In1 In 0.45034(4) 0.08995(2) 0.185965(16) 0.01406(10) Uani 1 1 d . . .
P1 P -0.06363(14) 0.13271(8) 0.15085(6) 0.01480(19) Uani 1 1 d . . .
O1 O 0.1248(4) 0.0522(3) 0.1804(2) 0.0243(6) Uani 1 1 d . . .
O2 O 0.7870(5) 0.0962(3) 0.2141(2) 0.0252(6) Uani 1 1 d . . .
O3 O 0.3409(5) 0.0938(2) 0.03005(19) 0.0217(6) Uani 1 1 d . . .
O4 O 0.4687(5) 0.2802(2) 0.13630(18) 0.0224(6) Uani 1 1 d . . .
O5 O 0.4549(5) 0.2075(2) 0.31365(18) 0.0200(5) Uani 1 1 d . . .
O6 O 0.4830(5) -0.0311(2) 0.31291(18) 0.0215(6) Uani 1 1 d . . .
O7 O 0.4955(5) -0.1016(2) 0.13591(19) 0.0209(6) Uani 1 1 d . . .
O8 O -0.1571(5) 0.1125(3) 0.0523(2) 0.0316(7) Uani 1 1 d . . .
O9 O 0.0018(5) 0.2576(2) 0.1688(2) 0.0259(6) Uani 1 1 d . . .
C10 C 0.4917(6) 0.3593(3) 0.1997(2) 0.0165(7) Uani 1 1 d . . .
C11 C 0.4837(6) 0.3168(3) 0.3015(2) 0.0164(7) Uani 1 1 d . . .
O100 O 0.9819(7) 0.3048(3) 0.3586(2) 0.0448(9) Uani 1 1 d . . .
C2 C 1.0228(6) 0.1294(3) 0.4889(3) 0.0213(8) Uani 1 1 d . . .
C1 C -0.1881(8) 0.4253(4) -0.0076(4) 0.0347(10) Uani 1 1 d . . .
N1 N 0.1612(8) 0.0418(5) 0.4491(4) 0.0527(12) Uani 1 1 d . . .

loop_
_atom_site_aniso_label
_atom_site_aniso_U_11
_atom_site_aniso_U_22
_atom_site_aniso_U_33
_atom_site_aniso_U_23
_atom_site_aniso_U_13
_atom_site_aniso_U_12
In1 0.01805(15) 0.00981(14) 0.01460(14) -0.00017(8) 0.00369(10) -0.00008(8)
P1 0.0140(4) 0.0141(4) 0.0161(4) -0.0002(3) 0.0023(3) -0.0017(3)
O1 0.0184(14) 0.0196(13) 0.0363(16) 0.0040(12) 0.0082(12) 0.0015(11)
O2 0.0203(14) 0.0279(16) 0.0284(15) 0.0047(11) 0.0074(12) 0.0003(11)
O3 0.0295(15) 0.0215(14) 0.0137(12) 0.0005(10) 0.0023(11) -0.0013(11)
O4 0.0383(16) 0.0120(12) 0.0172(12) -0.0014(10) 0.0056(11) -0.0014(11)
O5 0.0317(15) 0.0114(12) 0.0182(12) 0.0011(9) 0.0079(11) -0.0012(10)
O6 0.0347(15) 0.0121(12) 0.0186(13) -0.0009(10) 0.0068(11) 0.0021(11)
O7 0.0343(16) 0.0130(12) 0.0157(12) 0.0021(9) 0.0055(11) 0.0024(10)
O8 0.0366(18) 0.0341(17) 0.0217(14) -0.0037(12) -0.0013(13) -0.0073(13)
O9 0.0346(16) 0.0156(13) 0.0273(14) 0.0005(11) 0.0048(12) -0.0031(11)
C10 0.0190(17) 0.0142(17) 0.0163(16) -0.0009(13) 0.0030(13) 0.0012(13)
C11 0.0169(17) 0.0161(17) 0.0161(16) -0.0015(13) 0.0027(13) 0.0015(13)
O100 0.077(3) 0.0245(17) 0.0356(18) -0.0015(14) 0.0177(18) 0.0088(17)
C2 0.031(2) 0.0162(17) 0.0170(17) -0.0019(14) 0.0042(15) 0.0008(15)
C1 0.032(2) 0.030(2) 0.041(3) 0.0024(19) 0.002(2) -0.0033(18)
N1 0.058(3) 0.052(3) 0.055(3) -0.004(2) 0.027(2) 0.002(2)

loop_
_atom_type_symbol
_atom_type_description
_atom_type_scat_dispersion_real
_atom_type_scat_dispersion_imag
_atom_type_scat_source
C C 0.0033 0.0016 'International Tables Vol C Tables 4.2.6.8 and 6.1.1.4'
H H 0.0000 0.0000 'International Tables Vol C Tables 4.2.6.8 and 6.1.1.4'
N N 0.0061 0.0033 'International Tables Vol C Tables 4.2.6.8 and 6.1.1.4'
O O 0.0106 0.0060 'International Tables Vol C Tables 4.2.6.8 and 6.1.1.4'
P P 0.1023 0.0942 'International Tables Vol C Tables 4.2.6.8 and 6.1.1.4'
In In -0.7276 1.3100 'International Tables Vol C Tables 4.2.6.8 and 6.1.1.4'

loop_
_geom_angle_atom_site_label_1
_geom_angle_atom_site_label_2
_geom_angle_atom_site_label_3
_geom_angle
_geom_angle_site_symmetry_1
_geom_angle_site_symmetry_3
_geom_angle_publ_flag
O1 In1 O2 167.32(11) . . ?
O1 In1 O3 80.28(11) . . ?
O2 In1 O3 108.63(11) . . ?
O1 In1 O4 106.34(11) . . ?
O2 In1 O4 85.36(11) . . ?
O3 In1 O4 71.78(10) . . ?
O1 In1 O6 82.06(11) . . ?
O2 In1 O6 85.51(11) . . ?
O3 In1 O6 142.69(10) . . ?
O4 In1 O6 145.18(10) . . ?
O1 In1 O5 90.73(11) . . ?
O2 In1 O5 87.90(11) . . ?
O3 In1 O5 139.89(10) . . ?
O4 In1 O5 73.57(9) . . ?
O6 In1 O5 72.58(10) . . ?
O1 In1 O7 89.27(11) . . ?
O2 In1 O7 84.60(11) . . ?
O3 In1 O7 74.77(10) . . ?
O4 In1 O7 139.70(10) . . ?
O6 In1 O7 72.41(9) . . ?
O5 In1 O7 144.64(9) . . ?
O8 P1 O9 112.10(18) . . ?
O8 P1 O2 110.23(19) . 1_455 ?
O9 P1 O2 110.45(17) . 1_455 ?
O8 P1 O1 110.93(19) . . ?
O9 P1 O1 108.49(17) . . ?
O2 P1 O1 104.36(16) 1_455 . ?
P1 O1 In1 129.57(17) . . ?
P1 O2 In1 129.83(18) 1_655 . ?
C10 O4 In1 115.9(2) . . ?
C11 O5 In1 115.7(2) . . ?
C10 O6 In1 117.6(2) 2_645 . ?
C11 O7 In1 116.6(2) 2_645 . ?
O6 C10 O4 125.5(3) 2_655 . ?
O6 C10 C11 117.6(3) 2_655 . ?
O4 C10 C11 116.9(3) . . ?
O5 C11 O7 126.8(3) . 2_655 ?
O5 C11 C10 117.5(3) . . ?
O7 C11 C10 115.7(3) 2_655 . ?
N1 C2 C1 111.1(4) 1_655 4_666 ?
C2 C1 N1 110.1(4) 4_465 2 ?
C2 N1 C1 110.8(4) 1_455 2_545 ?

loop_
_geom_bond_atom_site_label_1
_geom_bond_atom_site_label_2
_geom_bond_distance
_geom_bond_site_symmetry_2
_geom_bond_publ_flag
In1 O1 2.136(3) . ?
In1 O2 2.145(3) . ?
In1 O3 2.217(3) . ?
In1 O4 2.235(3) . ?
In1 O6 2.237(3) . ?
In1 O5 2.240(3) . ?
In1 O7 2.276(3) . ?
P1 O8 1.449(3) . ?
P1 O9 1.456(3) . ?
P1 O2 1.494(3) 1_455 ?
P1 O1 1.509(3) . ?
O2 P1 1.494(3) 1_655 ?
O4 C10 1.251(4) . ?
O5 C11 1.242(4) . ?
O6 C10 1.243(5) 2_645 ?
O7 C11 1.262(4) 2_645 ?
C10 O6 1.243(5) 2_655 ?
C10 C11 1.541(5) . ?
C11 O7 1.262(4) 2_655 ?
C2 N1 1.500(6) 1_655 ?
C2 C1 1.503(6) 4_666 ?
C1 C2 1.503(6) 4_465 ?
C1 N1 1.530(7) 2 ?
N1 C2 1.500(6) 1_455 ?
N1 C1 1.530(7) 2_545 ?
